data_1553088
loop_
_publ_author_name
'Farrell, Jeffrey M.'
'Posaratnanathan, Roy T.'
'Stephan, Douglas W.'

_publ_section_title
;
 A family of N-heterocyclic carbene-stabilized borenium ions for
 metal-free imine hydrogenation catalysis.
;
_journal_issue 3
_journal_name_full 'Chemical science'
_journal_page_first 2010
_journal_page_last 2015
_journal_paper_doi 10.1039/c4sc03675a
_journal_volume 6
_journal_year 2015
_chemical_formula_sum 'C15 H27 B N2'
_chemical_formula_weight 246.20
_space_group_IT_number 14
_space_group_name_Hall '-P 2ybc'
_space_group_name_H-M_alt 'P 1 21/c 1'
_symmetry_cell_setting monoclinic
_symmetry_space_group_name_H-M 'P 1 21/c 1'
_atom_sites_solution_hydrogens geom
_atom_sites_solution_primary direct
_atom_sites_solution_secondary difmap
_audit_creation_method SHELXL-97
_audit_update_record
;
2014-11-23 deposited with the CCDC.
2015-01-26 downloaded from the CCDC.
;
_cell_angle_alpha 90.00
_cell_angle_beta 97.479(3)
_cell_angle_gamma 90.00
_cell_formula_units_Z 4
_cell_length_a 7.4085(6)
_cell_length_b 9.5348(6)
_cell_length_c 20.4481(16)
_cell_measurement_reflns_used 6272
_cell_measurement_temperature 150(2)
_cell_measurement_theta_max 27.45
_cell_measurement_theta_min 2.77
_cell_volume 1432.14(19)
_computing_cell_refinement 'Bruker SAINT'
_computing_data_collection 'Bruker APEX2'
_computing_data_reduction 'Bruker SAINT'
_computing_molecular_graphics 'Bruker SHELXTL'
_computing_publication_material 'Bruker SHELXTL'
_computing_structure_refinement 'SHELXL-97 (Sheldrick, 2008)'
_computing_structure_solution 'SHELXS-97 (Sheldrick, 2008)'
_diffrn_ambient_temperature 150(2)
_diffrn_measured_fraction_theta_full 1.000
_diffrn_measured_fraction_theta_max 1.000
_diffrn_measurement_device_type 'Bruker APEX-II CCD'
_diffrn_measurement_method '\f and \w scans'
_diffrn_radiation_monochromator graphite
_diffrn_radiation_source 'fine-focus sealed tube'
_diffrn_radiation_type MoK\a
_diffrn_radiation_wavelength 0.71073
_diffrn_reflns_av_R_equivalents 0.0262
_diffrn_reflns_av_sigmaI/netI 0.0227
_diffrn_reflns_limit_h_max 8
_diffrn_reflns_limit_h_min -8
_diffrn_reflns_limit_k_max 11
_diffrn_reflns_limit_k_min -11
_diffrn_reflns_limit_l_max 24
_diffrn_reflns_limit_l_min -24
_diffrn_reflns_number 10530
_diffrn_reflns_theta_full 25.00
_diffrn_reflns_theta_max 25.00
_diffrn_reflns_theta_min 2.01
_exptl_absorpt_coefficient_mu 0.066
_exptl_absorpt_correction_T_max 0.9870
_exptl_absorpt_correction_T_min 0.9806
_exptl_absorpt_correction_type multi-scan
_exptl_absorpt_process_details sadabs
_exptl_crystal_colour colourless
_exptl_crystal_density_diffrn 1.142
_exptl_crystal_density_method 'not measured'
_exptl_crystal_description block
_exptl_crystal_F_000 544
_exptl_crystal_size_max 0.30
_exptl_crystal_size_mid 0.20
_exptl_crystal_size_min 0.20
_refine_diff_density_max 0.241
_refine_diff_density_min -0.195
_refine_diff_density_rms 0.034
_refine_ls_extinction_method none
_refine_ls_goodness_of_fit_ref 1.028
_refine_ls_hydrogen_treatment mixed
_refine_ls_matrix_type full
_refine_ls_number_parameters 171
_refine_ls_number_reflns 2524
_refine_ls_number_restraints 0
_refine_ls_restrained_S_all 1.028
_refine_ls_R_factor_all 0.0455
_refine_ls_R_factor_gt 0.0366
_refine_ls_shift/su_max 0.000
_refine_ls_shift/su_mean 0.000
_refine_ls_structure_factor_coef Fsqd
_refine_ls_weighting_details 'calc w=1/[\s^2^(Fo^2^)+(0.0460P)^2^+0.4690P] where P=(Fo^2^+2Fc^2^)/3'
_refine_ls_weighting_scheme calc
_refine_ls_wR_factor_gt 0.0896
_refine_ls_wR_factor_ref 0.0958
_reflns_number_gt 2121
_reflns_number_total 2524
_reflns_threshold_expression >2sigma(I)
_cod_data_source_file c4sc03675a2.cif
_cod_data_source_block jf050_0m
_cod_depositor_comments
;
The following automatic conversions were performed:

data item '_symmetry_cell_setting' value 'Monoclinic' was changed to
'monoclinic' in accordance with the
/home/saulius/struct/COD-crude-data/automatic-downloads/DataCite-retrospective/RSC/depositions/lib/dictionaries/cif_core.dic
dictionary named 'cif_core.dic' version 2.4.2 last updated on
2011-04-26.

Automatic conversion script
Id: cif_fix_values 6909 2019-04-08 15:41:33Z antanas 
;
_cod_original_cell_volume 1432.14(18)
_cod_original_sg_symbol_H-M P2(1)/c
_cod_database_code 1553088

loop_
_symmetry_equiv_pos_as_xyz
'x, y, z'
'-x, y+1/2, -z+1/2'
'-x, -y, -z'
'x, -y-1/2, z-1/2'

loop_
_atom_site_label
_atom_site_type_symbol
_atom_site_fract_x
_atom_site_fract_y
_atom_site_fract_z
_atom_site_U_iso_or_equiv
_atom_site_adp_type
_atom_site_occupancy
_atom_site_symmetry_multiplicity
_atom_site_calc_flag
_atom_site_refinement_flags
N1 N 0.21531(14) 0.61873(11) 0.29253(5) 0.0192(3) Uani 1 1 d .
N2 N 0.37399(14) 0.73897(11) 0.23275(5) 0.0195(3) Uani 1 1 d .
C6 C -0.06701(18) 0.55959(17) 0.21408(7) 0.0322(4) Uani 1 1 d .
H6A H -0.1194 0.5851 0.1692 0.048 Uiso 1 1 calc R
H6B H -0.1494 0.5893 0.2453 0.048 Uiso 1 1 calc R
H6C H -0.0502 0.4577 0.2169 0.048 Uiso 1 1 calc R
C3 C 0.11211(17) 0.63042(14) 0.23064(6) 0.0217(3) Uani 1 1 d .
C1 C 0.37752(17) 0.68592(12) 0.29460(6) 0.0184(3) Uani 1 1 d .
C12 C 0.61349(17) 0.86585(13) 0.36629(6) 0.0212(3) Uani 1 1 d .
H12 H 0.6141 0.9153 0.3232 0.025 Uiso 1 1 calc R
C13 C 0.80897(17) 0.86422(14) 0.40290(7) 0.0245(3) Uani 1 1 d .
H13A H 0.8910 0.8212 0.3740 0.029 Uiso 1 1 calc R
H13B H 0.8497 0.9620 0.4119 0.029 Uiso 1 1 calc R
C14 C 0.82573(18) 0.78363(14) 0.46785(7) 0.0261(3) Uani 1 1 d .
H14A H 0.7649 0.8378 0.5000 0.031 Uiso 1 1 calc R
H14B H 0.9562 0.7755 0.4856 0.031 Uiso 1 1 calc R
C2 C 0.21233(18) 0.70736(13) 0.19319(6) 0.0220(3) Uani 1 1 d .
C5 C 0.1751(2) 0.75478(16) 0.12333(7) 0.0306(3) Uani 1 1 d .
H5A H 0.0488 0.7328 0.1059 0.046 Uiso 1 1 calc R
H5B H 0.2576 0.7065 0.0970 0.046 Uiso 1 1 calc R
H5C H 0.1945 0.8563 0.1212 0.046 Uiso 1 1 calc R
C7 C 0.14978(18) 0.54076(14) 0.34615(7) 0.0254(3) Uani 1 1 d .
H7A H 0.2442 0.5397 0.3845 0.038 Uiso 1 1 calc R
H7B H 0.1212 0.4443 0.3318 0.038 Uiso 1 1 calc R
H7C H 0.0399 0.5859 0.3582 0.038 Uiso 1 1 calc R
C8 C 0.54606(17) 0.63404(13) 0.42527(6) 0.0202(3) Uani 1 1 d .
H8 H 0.5035 0.5346 0.4205 0.024 Uiso 1 1 calc R
C9 C 0.41762(18) 0.71714(14) 0.46605(6) 0.0235(3) Uani 1 1 d .
H9A H 0.3172 0.6548 0.4753 0.028 Uiso 1 1 calc R
H9B H 0.4869 0.7444 0.5089 0.028 Uiso 1 1 calc R
C10 C 0.33651(18) 0.84897(14) 0.43122(7) 0.0247(3) Uani 1 1 d .
H10A H 0.2702 0.9026 0.4620 0.030 Uiso 1 1 calc R
H10B H 0.2475 0.8209 0.3931 0.030 Uiso 1 1 calc R
C11 C 0.48084(18) 0.94382(14) 0.40695(7) 0.0246(3) Uani 1 1 d .
H11A H 0.5526 0.9886 0.4456 0.029 Uiso 1 1 calc R
H11B H 0.4187 1.0192 0.3793 0.029 Uiso 1 1 calc R
C15 C 0.74251(18) 0.63663(14) 0.46125(7) 0.0245(3) Uani 1 1 d .
H15A H 0.7430 0.5961 0.5059 0.029 Uiso 1 1 calc R
H15B H 0.8199 0.5764 0.4369 0.029 Uiso 1 1 calc R
C4 C 0.52379(19) 0.81176(14) 0.20723(7) 0.0261(3) Uani 1 1 d .
H4A H 0.4958 0.9121 0.2030 0.039 Uiso 1 1 calc R
H4B H 0.5400 0.7734 0.1639 0.039 Uiso 1 1 calc R
H4C H 0.6360 0.7987 0.2377 0.039 Uiso 1 1 calc R
B1 B 0.5531(2) 0.70125(15) 0.35162(7) 0.0194(3) Uani 1 1 d .
H1 H 0.6675(18) 0.6461(15) 0.3276(7) 0.025(4) Uiso 1 1 d .

loop_
_atom_site_aniso_label
_atom_site_aniso_U_11
_atom_site_aniso_U_22
_atom_site_aniso_U_33
_atom_site_aniso_U_23
_atom_site_aniso_U_13
_atom_site_aniso_U_12
N1 0.0196(6) 0.0193(5) 0.0192(6) -0.0016(4) 0.0039(4) -0.0014(4)
N2 0.0230(6) 0.0178(5) 0.0180(5) 0.0007(4) 0.0043(4) -0.0005(4)
C6 0.0218(7) 0.0451(9) 0.0295(8) -0.0096(7) 0.0022(6) -0.0025(6)
C3 0.0203(7) 0.0231(7) 0.0214(7) -0.0071(5) 0.0016(5) 0.0033(5)
C1 0.0219(7) 0.0143(6) 0.0198(6) -0.0002(5) 0.0060(5) 0.0001(5)
C12 0.0211(7) 0.0201(6) 0.0216(7) 0.0047(5) 0.0004(5) -0.0025(5)
C13 0.0208(7) 0.0235(7) 0.0288(7) 0.0011(6) 0.0017(6) -0.0043(6)
C14 0.0202(7) 0.0301(8) 0.0265(7) 0.0008(6) -0.0027(6) -0.0008(6)
C2 0.0245(7) 0.0209(7) 0.0200(7) -0.0038(5) 0.0009(5) 0.0054(5)
C5 0.0374(8) 0.0322(8) 0.0213(7) -0.0007(6) 0.0007(6) 0.0068(7)
C7 0.0257(7) 0.0254(7) 0.0265(7) 0.0001(6) 0.0086(6) -0.0063(6)
C8 0.0226(7) 0.0181(6) 0.0200(7) 0.0010(5) 0.0031(5) -0.0015(5)
C9 0.0234(7) 0.0269(7) 0.0209(7) -0.0009(6) 0.0058(5) -0.0038(6)
C10 0.0209(7) 0.0246(7) 0.0288(7) -0.0058(6) 0.0042(6) 0.0013(6)
C11 0.0228(7) 0.0189(7) 0.0306(7) -0.0004(6) -0.0020(6) 0.0012(5)
C15 0.0253(7) 0.0256(7) 0.0223(7) 0.0050(6) 0.0017(6) 0.0034(6)
C4 0.0312(8) 0.0252(7) 0.0229(7) 0.0037(6) 0.0081(6) -0.0037(6)
B1 0.0190(7) 0.0199(7) 0.0195(7) 0.0013(6) 0.0036(6) -0.0006(6)

loop_
_atom_type_symbol
_atom_type_description
_atom_type_scat_dispersion_real
_atom_type_scat_dispersion_imag
_atom_type_scat_source
C C 0.0033 0.0016 'International Tables Vol C Tables 4.2.6.8 and 6.1.1.4'
H H 0.0000 0.0000 'International Tables Vol C Tables 4.2.6.8 and 6.1.1.4'
N N 0.0061 0.0033 'International Tables Vol C Tables 4.2.6.8 and 6.1.1.4'
B B 0.0013 0.0007 'International Tables Vol C Tables 4.2.6.8 and 6.1.1.4'

loop_
_geom_angle_atom_site_label_1
_geom_angle_atom_site_label_2
_geom_angle_atom_site_label_3
_geom_angle
C1 N1 C3 111.64(10)
C1 N1 C7 126.64(11)
C3 N1 C7 121.71(11)
C1 N2 C2 111.84(11)
C1 N2 C4 125.82(11)
C2 N2 C4 122.19(11)
C3 C6 H6A 109.5
C3 C6 H6B 109.5
H6A C6 H6B 109.5
C3 C6 H6C 109.5
H6A C6 H6C 109.5
H6B C6 H6C 109.5
C2 C3 N1 106.32(11)
C2 C3 C6 131.08(13)
N1 C3 C6 122.50(12)
N1 C1 N2 103.70(11)
N1 C1 B1 133.05(11)
N2 C1 B1 123.16(11)
C13 C12 C11 111.35(11)
C13 C12 B1 107.11(10)
C11 C12 B1 112.13(10)
C13 C12 H12 108.7
C11 C12 H12 108.7
B1 C12 H12 108.7
C14 C13 C12 113.13(11)
C14 C13 H13A 109.0
C12 C13 H13A 109.0
C14 C13 H13B 109.0
C12 C13 H13B 109.0
H13A C13 H13B 107.8
C13 C14 C15 113.48(11)
C13 C14 H14A 108.9
C15 C14 H14A 108.9
C13 C14 H14B 108.9
C15 C14 H14B 108.9
H14A C14 H14B 107.7
C3 C2 N2 106.48(11)
C3 C2 C5 131.45(13)
N2 C2 C5 122.07(12)
C2 C5 H5A 109.5
C2 C5 H5B 109.5
H5A C5 H5B 109.5
C2 C5 H5C 109.5
H5A C5 H5C 109.5
H5B C5 H5C 109.5
N1 C7 H7A 109.5
N1 C7 H7B 109.5
H7A C7 H7B 109.5
N1 C7 H7C 109.5
H7A C7 H7C 109.5
H7B C7 H7C 109.5
C15 C8 C9 109.88(10)
C15 C8 B1 106.86(10)
C9 C8 B1 112.71(10)
C15 C8 H8 109.1
C9 C8 H8 109.1
B1 C8 H8 109.1
C10 C9 C8 113.49(10)
C10 C9 H9A 108.9
C8 C9 H9A 108.9
C10 C9 H9B 108.9
C8 C9 H9B 108.9
H9A C9 H9B 107.7
C9 C10 C11 112.82(11)
C9 C10 H10A 109.0
C11 C10 H10A 109.0
C9 C10 H10B 109.0
C11 C10 H10B 109.0
H10A C10 H10B 107.8
C10 C11 C12 114.02(11)
C10 C11 H11A 108.7
C12 C11 H11A 108.7
C10 C11 H11B 108.7
C12 C11 H11B 108.7
H11A C11 H11B 107.6
C14 C15 C8 113.63(11)
C14 C15 H15A 108.8
C8 C15 H15A 108.8
C14 C15 H15B 108.8
C8 C15 H15B 108.8
H15A C15 H15B 107.7
N2 C4 H4A 109.5
N2 C4 H4B 109.5
H4A C4 H4B 109.5
N2 C4 H4C 109.5
H4A C4 H4C 109.5
H4B C4 H4C 109.5
C1 B1 C8 120.05(11)
C1 B1 C12 112.73(10)
C8 B1 C12 104.15(10)
C1 B1 H1 102.4(7)
C8 B1 H1 108.9(7)
C12 B1 H1 108.2(7)

loop_
_geom_bond_atom_site_label_1
_geom_bond_atom_site_label_2
_geom_bond_distance
N1 C1 1.3577(16)
N1 C3 1.3952(16)
N1 C7 1.4590(16)
N2 C1 1.3592(16)
N2 C2 1.3883(17)
N2 C4 1.4616(16)
C6 C3 1.4883(19)
C6 H6A 0.9800
C6 H6B 0.9800
C6 H6C 0.9800
C3 C2 1.3505(19)
C1 B1 1.6366(19)
C12 C13 1.5414(18)
C12 C11 1.5563(18)
C12 B1 1.6487(19)
C12 H12 1.0000
C13 C14 1.5253(18)
C13 H13A 0.9900
C13 H13B 0.9900
C14 C15 1.5301(19)
C14 H14A 0.9900
C14 H14B 0.9900
C2 C5 1.4894(19)
C5 H5A 0.9800
C5 H5B 0.9800
C5 H5C 0.9800
C7 H7A 0.9800
C7 H7B 0.9800
C7 H7C 0.9800
C8 C15 1.5431(18)
C8 C9 1.5605(18)
C8 B1 1.6439(18)
C8 H8 1.0000
C9 C10 1.5287(19)
C9 H9A 0.9900
C9 H9B 0.9900
C10 C11 1.5316(19)
C10 H10A 0.9900
C10 H10B 0.9900
C11 H11A 0.9900
C11 H11B 0.9900
C15 H15A 0.9900
C15 H15B 0.9900
C4 H4A 0.9800
C4 H4B 0.9800
C4 H4C 0.9800
B1 H1 1.159(14)

loop_
_geom_torsion_atom_site_label_1
_geom_torsion_atom_site_label_2
_geom_torsion_atom_site_label_3
_geom_torsion_atom_site_label_4
_geom_torsion
C1 N1 C3 C2 -0.22(14)
C7 N1 C3 C2 -179.52(11)
C1 N1 C3 C6 176.54(12)
C7 N1 C3 C6 -2.76(18)
C3 N1 C1 N2 -0.35(13)
C7 N1 C1 N2 178.91(11)
C3 N1 C1 B1 -176.87(13)
C7 N1 C1 B1 2.4(2)
C2 N2 C1 N1 0.80(13)
C4 N2 C1 N1 -174.79(11)
C2 N2 C1 B1 177.76(11)
C4 N2 C1 B1 2.17(19)
C11 C12 C13 C14 63.52(14)
B1 C12 C13 C14 -59.41(14)
C12 C13 C14 C15 50.86(15)
N1 C3 C2 N2 0.69(14)
C6 C3 C2 N2 -175.69(13)
N1 C3 C2 C5 -179.92(13)
C6 C3 C2 C5 3.7(2)
C1 N2 C2 C3 -0.97(14)
C4 N2 C2 C3 174.81(11)
C1 N2 C2 C5 179.58(11)
C4 N2 C2 C5 -4.65(18)
C15 C8 C9 C10 114.86(12)
B1 C8 C9 C10 -4.19(15)
C8 C9 C10 C11 -51.35(15)
C9 C10 C11 C12 50.19(15)
C13 C12 C11 C10 -113.55(12)
B1 C12 C11 C10 6.45(15)
C13 C14 C15 C8 -50.75(16)
C9 C8 C15 C14 -63.69(14)
B1 C8 C15 C14 58.89(14)
N1 C1 B1 C8 -4.1(2)
N2 C1 B1 C8 179.94(11)
N1 C1 B1 C12 -127.37(14)
N2 C1 B1 C12 56.67(16)
C15 C8 B1 C1 167.51(11)
C9 C8 B1 C1 -71.70(15)
C15 C8 B1 C12 -65.18(12)
C9 C8 B1 C12 55.62(13)
C13 C12 B1 C1 -162.55(11)
C11 C12 B1 C1 75.01(13)
C13 C12 B1 C8 65.73(12)
C11 C12 B1 C8 -56.72(13)
